data_2010595
loop_
_publ_author_name
'Deng, Robert M. K.'
'Bilton, Clair'
'Dillon, Keith B.'
'Howard, Judith A. K.'

_publ_section_title
;
 Two saccharinate complexes:
 [Mn(phen)~2~(sac)(H~2~O)]^+^&#x00B7;sac^{--^} and
 [Co(bipy)~2~(sac)(H~2~O)]^+^&#x00B7;sac^{--^}
;
_journal_issue 2
_journal_name_full 'Acta Crystallographica Section C'
_journal_page_first 142
_journal_page_last 145
_journal_paper_doi 10.1107/S0108270199012664
_journal_volume 56
_journal_year 2000
_chemical_formula_iupac '[Mn (C7 H4 N O3 S) (C12 H8 N2)2 (H2 O)] (C7 H4 N O3 S)'
_chemical_formula_moiety 'C31 H22 Mn N5 O4 S +, C7 H4 N O3 S -'
_chemical_formula_sum 'C38 H26 Mn N6 O7 S2'
_chemical_formula_weight 797.71
_chemical_melting_point 485
_chemical_name_systematic
;
(1,2-benzisothiazol-3(2H)-one-1,1-dioxide)aquabis(1,10-phenanthroline)
manganese(II)1,2-benzisothiazol-3(2H)-one-1,1-dioxide
;
_space_group_IT_number 2
_symmetry_cell_setting triclinic
_symmetry_space_group_name_Hall '-P 1'
_symmetry_space_group_name_H-M 'P -1'
_cell_angle_alpha 99.01(3)
_cell_angle_beta 96.19(3)
_cell_angle_gamma 91.54(3)
_cell_formula_units_Z 2
_cell_length_a 7.943(2)
_cell_length_b 14.448(3)
_cell_length_c 15.336(3)
_cell_measurement_reflns_used 998
_cell_measurement_temperature 150
_cell_measurement_theta_max 27.34
_cell_measurement_theta_min 10.25
_cell_volume 1726.4(7)
_computing_cell_refinement 'SAINT (Siemens, 1995)'
_computing_data_collection 'SMART (Siemens, 1995)'
_computing_data_reduction SAINT
_computing_molecular_graphics 'SHELXTL (Sheldrick, 1991)'
_computing_publication_material SHELXL97
_computing_structure_refinement 'SHELXL97 (Sheldrick, 1997)'
_computing_structure_solution 'SHELXS97 (Sheldrick, 1990)'
_diffrn_ambient_temperature 150
_diffrn_measured_fraction_theta_full .861
_diffrn_measured_fraction_theta_max .861
_diffrn_measurement_device_type 'Siemens SMART CCD'
_diffrn_measurement_method \w
_diffrn_radiation_monochromator graphite
_diffrn_radiation_source 'fine-focus sealed tube'
_diffrn_radiation_type MoK\a
_diffrn_radiation_wavelength .71073
_diffrn_reflns_av_R_equivalents .023
_diffrn_reflns_av_sigmaI/netI .0483
_diffrn_reflns_limit_h_max 10
_diffrn_reflns_limit_h_min -11
_diffrn_reflns_limit_k_max 17
_diffrn_reflns_limit_k_min -20
_diffrn_reflns_limit_l_max 19
_diffrn_reflns_limit_l_min -21
_diffrn_reflns_number 13847
_diffrn_reflns_theta_full 30.35
_diffrn_reflns_theta_max 30.35
_diffrn_reflns_theta_min 1.35
_exptl_absorpt_coefficient_mu .566
_exptl_absorpt_correction_T_max .945
_exptl_absorpt_correction_T_min .773
_exptl_absorpt_correction_type multi-scan
_exptl_absorpt_process_details '(SADABS; Sheldrick, 1996)'
_exptl_crystal_colour yellow
_exptl_crystal_density_diffrn 1.535
_exptl_crystal_density_method 'not measured'
_exptl_crystal_description block
_exptl_crystal_F_000 818
_exptl_crystal_size_max .45
_exptl_crystal_size_mid .25
_exptl_crystal_size_min .10
_refine_diff_density_max .39
_refine_diff_density_min -.36
_refine_ls_extinction_method none
_refine_ls_goodness_of_fit_ref 1.008
_refine_ls_hydrogen_treatment refall
_refine_ls_matrix_type full
_refine_ls_number_parameters 591
_refine_ls_number_reflns 8956
_refine_ls_number_restraints 0
_refine_ls_restrained_S_all 1.008
_refine_ls_R_factor_all .069
_refine_ls_R_factor_gt .040
_refine_ls_shift/su_max .001
_refine_ls_shift/su_mean .000
_refine_ls_structure_factor_coef Fsqd
_refine_ls_weighting_details 'calc w = 1/[\s^2^(Fo^2^)+(0.0591P)^2^] where P = (Fo^2^+2Fc^2^)/3'
_refine_ls_weighting_scheme calc
_refine_ls_wR_factor_all .107
_refine_ls_wR_factor_ref .095
_reflns_number_gt 6420
_reflns_number_total 8956
_reflns_threshold_expression I>2\s(I)
_cod_data_source_file bm1359.cif
_cod_data_source_block I
_cod_original_cell_volume 1726.3(6)
_cod_database_code 2010595

loop_
_symmetry_equiv_pos_as_xyz
x,y,z
-x,-y,-z

loop_
_atom_site_label
_atom_site_fract_x
_atom_site_fract_y
_atom_site_fract_z
_atom_site_U_iso_or_equiv
_atom_site_adp_type
_atom_site_type_symbol
Mn1 .03678(4) .23451(2) .336526(19) .02073(8) Uani Mn
N1 .1821(2) .13097(12) .25497(11) .0225(3) Uani N
C1 .3291(2) .09288(14) .28130(13) .0219(4) Uani C
O1 .40911(19) .11296(11) .35673(9) .0288(3) Uani O
C2 .3890(2) .02297(14) .20984(13) .0221(4) Uani C
C3 .5340(3) -.02699(16) .21403(16) .0313(5) Uani C
H3 .608(3) -.0210(17) .2668(17) .036(7) Uiso H
C4 .5678(3) -.08664(17) .13816(18) .0393(6) Uani C
H4 .670(4) -.123(2) .1384(19) .059(9) Uiso H
C5 .4567(3) -.09589(17) .06051(18) .0403(6) Uani C
H5 .487(4) -.140(2) .006(2) .060(9) Uiso H
C6 .3094(3) -.04587(17) .05528(15) .0334(5) Uani C
H6 .236(3) -.0485(17) .0052(17) .035(7) Uiso H
C7 .2797(3) .01332(14) .13164(13) .0242(4) Uani C
S1 .11444(7) .09117(4) .15017(3) .02468(12) Uani S
O2 -.04753(19) .04203(12) .14378(11) .0371(4) Uani O
O3 .1246(2) .16505(11) .09770(10) .0369(4) Uani O
N2 .1484(2) .35208(11) .27892(11) .0239(4) Uani N
C8 .3068(3) .38839(15) .29802(15) .0283(5) Uani C
H8 .381(3) .3626(16) .3435(16) .032(6) Uiso H
C9 .3707(3) .45808(16) .25463(16) .0332(5) Uani C
H9 .482(3) .4778(17) .2673(16) .038(7) Uiso H
C10 .2663(3) .49298(15) .19226(16) .0335(5) Uani C
H10 .304(3) .5400(16) .1609(16) .032(6) Uiso H
C11 .0981(3) .45624(14) .16991(14) .0280(5) Uani C
C12 -.0215(3) .48844(16) .10555(14) .0329(5) Uani C
H12 .017(3) .5384(18) .0802(18) .045(7) Uiso H
C13 -.1790(3) .44955(16) .08460(15) .0341(5) Uani C
H13 -.263(3) .4709(18) .0445(18) .043(7) Uiso H
C14 -.2354(3) .37307(15) .12617(13) .0272(4) Uani C
C15 -.3982(3) .32869(17) .10620(15) .0322(5) Uani C
H15 -.478(3) .3487(18) .0608(18) .045(7) Uiso H
C16 -.4413(3) .25778(17) .14999(15) .0319(5) Uani C
H16 -.548(3) .2315(17) .1361(16) .033(7) Uiso H
C17 -.3209(3) .22828(15) .21227(14) .0278(4) Uani C
H17 -.345(3) .1736(18) .2443(17) .040(7) Uiso H
N3 -.1651(2) .26757(11) .23232(11) .0229(3) Uani N
C18 -.1226(3) .34026(13) .19046(13) .0224(4) Uani C
C19 .0459(3) .38350(13) .21417(13) .0237(4) Uani C
N4 -.1353(2) .30262(12) .43442(11) .0259(4) Uani N
C20 -.1656(3) .39353(16) .45211(16) .0335(5) Uani C
H20 -.108(3) .4382(16) .4227(15) .025(6) Uiso H
C21 -.2760(3) .42872(19) .51364(18) .0427(6) Uani C
H21 -.290(4) .496(2) .521(2) .057(9) Uiso H
C22 -.3533(3) .36870(19) .55958(17) .0398(6) Uani C
H22 -.439(3) .3923(17) .5983(17) .040(7) Uiso H
C23 -.3239(3) .27214(17) .54273(14) .0308(5) Uani C
C24 -.3979(3) .2046(2) .58870(16) .0391(6) Uani C
H24 -.459(3) .2247(18) .6275(18) .039(7) Uiso H
C25 -.3665(3) .1127(2) .57008(15) .0367(6) Uani C
H25 -.412(4) .0703(19) .6030(18) .048(8) Uiso H
C26 -.2638(3) .07888(16) .50194(14) .0297(5) Uani C
C27 -.2367(3) -.01712(17) .47549(16) .0348(6) Uani C
H27 -.284(3) -.0594(16) .5043(15) .029(6) Uiso H
C28 -.1441(3) -.04490(16) .40712(16) .0327(5) Uani C
H28 -.128(3) -.1098(17) .3892(15) .029(6) Uiso H
C29 -.0733(3) .02389(15) .36513(15) .0278(5) Uani C
H29 -.014(3) .0073(16) .3195(17) .030(6) Uiso H
N5 -.0924(2) .11560(11) .38831(11) .0228(3) Uani N
C30 -.1881(2) .14330(15) .45552(13) .0240(4) Uani C
C31 -.2149(2) .24198(15) .47812(13) .0245(4) Uani C
O4 .2498(2) .25742(12) .44185(11) .0285(3) Uani O
H4A .319(4) .211(2) .430(2) .061(9) Uiso H
H4B .239(4) .262(2) .495(2) .057(9) Uiso H
N6 .3809(2) .35949(13) .74971(12) .0320(4) Uani N
C32 .3739(3) .34008(14) .83388(15) .0270(4) Uani C
O5 .4934(2) .34951(13) .89285(11) .0412(4) Uani O
C33 .1985(2) .30597(13) .84816(13) .0216(4) Uani C
C34 .1454(3) .27714(15) .92365(14) .0261(4) Uani C
H34 .225(3) .2750(15) .9743(15) .025(6) Uiso H
C35 -.0245(3) .25014(16) .92192(15) .0308(5) Uani C
H35 -.063(3) .2313(18) .9720(18) .043(7) Uiso H
C36 -.1392(3) .25325(18) .84767(17) .0364(5) Uani C
H36 -.254(3) .2396(17) .8482(16) .038(7) Uiso H
C37 -.0863(3) .28172(17) .77117(16) .0320(5) Uani C
H37 -.162(3) .2853(16) .7226(16) .031(6) Uiso H
C38 .0834(3) .30704(14) .77394(13) .0233(4) Uani C
S2 .19823(7) .34714(4) .69318(3) .02619(12) Uani S
O6 .1379(2) .43468(11) .67060(11) .0409(4) Uani O
O7 .1951(2) .27284(11) .61649(10) .0362(4) Uani O

loop_
_atom_site_aniso_label
_atom_site_aniso_U_11
_atom_site_aniso_U_22
_atom_site_aniso_U_33
_atom_site_aniso_U_12
_atom_site_aniso_U_13
_atom_site_aniso_U_23
Mn1 .02215(16) .02157(16) .01955(15) -.00155(11) .00339(11) .00641(12)
N1 .0229(8) .0274(9) .0166(8) .0010(7) .0000(6) .0031(7)
C1 .0211(9) .0252(10) .0200(9) -.0015(8) .0010(7) .0065(8)
O1 .0287(8) .0379(8) .0181(7) .0025(6) -.0038(6) .0035(6)
C2 .0233(10) .0230(10) .0201(9) -.0021(8) .0025(8) .0040(8)
C3 .0291(11) .0297(12) .0351(12) .0032(9) .0018(10) .0064(10)
C4 .0351(13) .0337(13) .0483(15) .0089(10) .0090(11) .0000(11)
C5 .0468(15) .0337(13) .0382(14) .0011(11) .0136(12) -.0063(11)
C6 .0386(13) .0362(13) .0230(11) -.0055(10) .0036(10) -.0019(10)
C7 .0256(10) .0237(10) .0237(10) -.0022(8) .0038(8) .0046(8)
S1 .0245(3) .0311(3) .0175(2) .0023(2) -.00214(19) .0040(2)
O2 .0241(8) .0488(10) .0339(9) -.0036(7) -.0032(7) -.0014(8)
O3 .0480(10) .0400(9) .0245(8) .0085(8) -.0017(7) .0133(7)
N2 .0278(9) .0207(8) .0239(9) -.0021(7) .0068(7) .0041(7)
C8 .0280(11) .0257(11) .0310(11) -.0038(9) .0075(9) .0016(9)
C9 .0328(12) .0275(11) .0398(13) -.0078(10) .0157(10) .0009(10)
C10 .0477(14) .0205(11) .0363(13) -.0053(10) .0223(11) .0055(9)
C11 .0431(13) .0198(10) .0238(10) .0008(9) .0152(9) .0043(8)
C12 .0561(16) .0245(11) .0220(11) .0041(10) .0137(10) .0095(9)
C13 .0518(15) .0306(12) .0228(11) .0101(11) .0060(10) .0106(9)
C14 .0365(12) .0267(11) .0195(10) .0069(9) .0052(9) .0043(8)
C15 .0351(12) .0379(13) .0220(11) .0090(10) -.0022(9) .0020(9)
C16 .0274(12) .0362(12) .0298(12) -.0013(10) -.0010(9) .0016(10)
C17 .0280(11) .0291(11) .0265(11) -.0016(9) .0039(9) .0048(9)
N3 .0259(9) .0215(8) .0223(8) -.0014(7) .0049(7) .0054(7)
C18 .0295(10) .0200(9) .0185(9) .0031(8) .0066(8) .0030(8)
C19 .0321(11) .0183(9) .0222(10) .0013(8) .0102(8) .0029(8)
N4 .0286(9) .0260(9) .0237(9) .0006(7) .0038(7) .0060(7)
C20 .0394(13) .0282(11) .0329(12) .0033(10) .0048(10) .0040(10)
C21 .0439(15) .0371(14) .0435(15) .0097(11) .0054(12) -.0065(12)
C22 .0279(12) .0535(16) .0354(13) .0028(11) .0079(10) -.0045(12)
C23 .0189(10) .0474(14) .0247(11) -.0013(9) .0002(8) .0037(10)
C24 .0202(11) .0731(19) .0245(12) -.0066(11) .0045(9) .0091(12)
C25 .0217(11) .0637(17) .0273(12) -.0127(11) -.0016(9) .0213(12)
C26 .0186(10) .0445(13) .0276(11) -.0087(9) -.0066(8) .0186(10)
C27 .0278(12) .0401(13) .0383(13) -.0150(10) -.0089(10) .0238(11)
C28 .0316(12) .0231(11) .0427(14) -.0091(9) -.0112(10) .0153(10)
C29 .0276(11) .0256(11) .0297(12) -.0024(9) -.0035(9) .0081(9)
N5 .0219(8) .0229(8) .0242(9) -.0013(7) -.0005(7) .0076(7)
C30 .0181(9) .0339(11) .0210(10) -.0049(8) -.0021(7) .0118(8)
C31 .0198(9) .0337(11) .0202(10) -.0012(8) -.0003(8) .0069(8)
O4 .0302(8) .0365(9) .0182(8) .0007(7) .0018(6) .0033(7)
N6 .0321(10) .0345(10) .0305(10) -.0078(8) .0108(8) .0055(8)
C32 .0246(10) .0257(11) .0318(11) -.0009(8) .0074(9) .0052(9)
O5 .0239(8) .0573(11) .0430(10) -.0048(8) -.0006(7) .0137(9)
C33 .0216(9) .0209(9) .0232(10) .0011(7) .0046(8) .0049(8)
C34 .0272(11) .0301(11) .0232(10) .0045(9) .0029(8) .0105(9)
C35 .0316(12) .0356(12) .0304(12) .0001(9) .0122(9) .0152(10)
C36 .0234(11) .0443(14) .0445(14) -.0047(10) .0069(10) .0155(11)
C37 .0277(11) .0389(13) .0302(12) -.0035(10) -.0011(9) .0117(10)
C38 .0289(10) .0217(10) .0202(9) -.0011(8) .0046(8) .0054(8)
S2 .0377(3) .0226(2) .0198(2) -.0031(2) .0086(2) .0052(2)
O6 .0636(12) .0311(9) .0330(9) .0037(8) .0119(8) .0156(7)
O7 .0579(11) .0300(8) .0205(8) -.0040(7) .0104(7) .0004(6)

loop_
_atom_type_symbol
_atom_type_description
_atom_type_scat_dispersion_real
_atom_type_scat_dispersion_imag
_atom_type_scat_source
C C .0033 .0016 'International Tables Vol C Tables 4.2.6.8 and 6.1.1.4'
H H .0000 .0000 'International Tables Vol C Tables 4.2.6.8 and 6.1.1.4'
N N .0061 .0033 'International Tables Vol C Tables 4.2.6.8 and 6.1.1.4'
O O .0106 .0060 'International Tables Vol C Tables 4.2.6.8 and 6.1.1.4'
S S .1246 .1234 'International Tables Vol C Tables 4.2.6.8 and 6.1.1.4'
Mn Mn .3368 .7283 'International Tables Vol C Tables 4.2.6.8 and 6.1.1.4'

loop_
_geom_angle_atom_site_label_1
_geom_angle_atom_site_label_2
_geom_angle_atom_site_label_3
_geom_angle
_geom_angle_publ_flag
N1 Mn1 N2 90.86(6) yes
N1 Mn1 N3 100.84(6) yes
N1 Mn1 N4 163.53(6) yes
N1 Mn1 N5 89.81(7) yes
N1 Mn1 O4 90.41(7) yes
N2 Mn1 N3 74.42(7) yes
N2 Mn1 N4 105.59(7) yes
N2 Mn1 N5 176.09(6) yes
N2 Mn1 O4 87.98(7) yes
N3 Mn1 N4 84.61(6) yes
N3 Mn1 N5 101.68(6) yes
N3 Mn1 O4 159.10(6) yes
N4 Mn1 N5 73.82(7) yes
N4 Mn1 O4 89.51(7) yes
O4 Mn1 N5 95.86(7) yes
C1 N1 S1 111.76(14) yes
C1 N1 Mn1 127.27(13) no
S1 N1 Mn1 120.98(9) no
O1 C1 N1 124.61(19) no
O1 C1 C2 122.29(18) no
N1 C1 C2 113.09(17) no
C3 C2 C7 120.4(2) no
C3 C2 C1 127.93(19) no
C7 C2 C1 111.63(18) no
C2 C3 C4 118.3(2) no
C2 C3 H3 120.7(16) no
C4 C3 H3 121.0(16) no
C5 C4 C3 120.6(2) no
C5 C4 H4 118.7(17) no
C3 C4 H4 120.7(17) no
C4 C5 C6 121.8(2) no
C4 C5 H5 118.0(17) no
C6 C5 H5 120.3(17) no
C7 C6 C5 116.3(2) no
C7 C6 H6 119.4(16) no
C5 C6 H6 124.3(16) no
C6 C7 C2 122.6(2) no
C6 C7 S1 129.90(18) no
C2 C7 S1 107.47(15) no
O2 S1 O3 116.62(10) no
O2 S1 N1 110.01(10) no
O3 S1 N1 110.15(10) no
O2 S1 C7 111.93(10) no
O3 S1 C7 110.20(10) no
N1 S1 C7 96.01(10) no
C8 N2 C19 118.33(18) no
C8 N2 Mn1 126.20(15) no
C19 N2 Mn1 115.30(13) no
N2 C8 C9 122.8(2) no
N2 C8 H8 117.1(14) no
C9 C8 H8 120.1(14) no
C10 C9 C8 119.2(2) no
C10 C9 H9 121.3(16) no
C8 C9 H9 119.5(16) no
C9 C10 C11 119.7(2) no
C9 C10 H10 122.2(15) no
C11 C10 H10 118.0(15) no
C10 C11 C19 117.4(2) no
C10 C11 C12 123.9(2) no
C19 C11 C12 118.7(2) no
C13 C12 C11 121.8(2) no
C13 C12 H12 122.7(17) no
C11 C12 H12 115.5(17) no
C12 C13 C14 121.2(2) no
C12 C13 H13 124.1(16) no
C14 C13 H13 114.7(16) no
C18 C14 C15 117.48(19) no
C18 C14 C13 118.7(2) no
C15 C14 C13 123.8(2) no
C16 C15 C14 119.7(2) no
C16 C15 H15 121.1(15) no
C14 C15 H15 119.2(15) no
C15 C16 C17 119.3(2) no
C15 C16 H16 117.3(16) no
C17 C16 H16 123.3(16) no
N3 C17 C16 122.8(2) no
N3 C17 H17 115.1(15) no
C16 C17 H17 122.1(15) no
C17 N3 C18 118.12(18) no
C17 N3 Mn1 127.08(14) no
C18 N3 Mn1 114.65(13) no
N3 C18 C14 122.49(19) no
N3 C18 C19 117.53(18) no
C14 C18 C19 119.98(18) no
N2 C19 C11 122.43(19) no
N2 C19 C18 118.04(17) no
C11 C19 C18 119.53(19) no
C20 N4 C31 118.39(19) no
C20 N4 Mn1 126.84(15) no
C31 N4 Mn1 114.77(14) no
N4 C20 C21 122.5(2) no
N4 C20 H20 119.7(13) no
C21 C20 H20 117.8(13) no
C22 C21 C20 119.6(2) no
C22 C21 H21 124.9(18) no
C20 C21 H21 115.5(18) no
C21 C22 C23 119.5(2) no
C21 C22 H22 119.5(15) no
C23 C22 H22 120.6(15) no
C22 C23 C31 117.4(2) no
C22 C23 C24 123.1(2) no
C31 C23 C24 119.5(2) no
C25 C24 C23 121.0(2) no
C25 C24 H24 121.8(18) no
C23 C24 H24 117.2(18) no
C24 C25 C26 121.2(2) no
C24 C25 H25 119.4(17) no
C26 C25 H25 119.4(17) no
C27 C26 C30 117.0(2) no
C27 C26 C25 123.5(2) no
C30 C26 C25 119.4(2) no
C28 C27 C26 120.4(2) no
C28 C27 H27 121.2(15) no
C26 C27 H27 118.3(15) no
C27 C28 C29 118.6(2) no
C27 C28 H28 119.7(14) no
C29 C28 H28 121.7(14) no
N5 C29 C28 123.5(2) no
N5 C29 H29 116.3(15) no
C28 C29 H29 120.2(15) no
C29 N5 C30 117.91(18) no
C29 N5 Mn1 127.10(15) no
C30 N5 Mn1 114.75(13) no
N5 C30 C26 122.5(2) no
N5 C30 C31 117.99(17) no
C26 C30 C31 119.5(2) no
N4 C31 C23 122.6(2) no
N4 C31 C30 118.11(18) no
C23 C31 C30 119.29(19) no
H4A O4 H4B 107(3) no
C32 N6 S2 111.59(15) yes
O5 C32 N6 125.2(2) no
O5 C32 C33 122.35(19) no
N6 C32 C33 112.43(18) no
C38 C33 C34 119.99(19) no
C38 C33 C32 111.49(17) no
C34 C33 C32 128.51(19) no
C35 C34 C33 118.3(2) no
C35 C34 H34 121.5(14) no
C33 C34 H34 120.2(14) no
C36 C35 C34 121.1(2) no
C36 C35 H35 119.2(17) no
C34 C35 H35 119.7(16) no
C35 C36 C37 120.9(2) no
C35 C36 H36 120.9(16) no
C37 C36 H36 118.1(16) no
C38 C37 C36 117.0(2) no
C38 C37 H37 121.8(15) no
C36 C37 H37 121.2(15) no
C37 C38 C33 122.69(19) no
C37 C38 S2 130.85(17) no
C33 C38 S2 106.45(15) no
O6 S2 O7 113.44(10) no
O6 S2 N6 112.42(11) no
O7 S2 N6 111.12(11) no
O6 S2 C38 111.75(10) no
O7 S2 C38 109.15(10) no
N6 S2 C38 97.92(10) no
Mn1 O4 H4A 107(2) yes
Mn1 O4 H4B 124(2) yes

loop_
_geom_bond_atom_site_label_1
_geom_bond_atom_site_label_2
_geom_bond_site_symmetry_2
_geom_bond_distance
_geom_bond_publ_flag
Mn1 N1 . 2.2253(18) yes
Mn1 N2 . 2.2382(17) yes
Mn1 N3 . 2.2542(18) yes
Mn1 N4 . 2.2678(19) yes
Mn1 N5 . 2.2678(17) yes
Mn1 O4 . 2.1897(17) yes
N1 C1 . 1.354(3) yes
N1 S1 . 1.6461(17) yes
C1 O1 . 1.246(2) no
C1 C2 . 1.496(3) no
C2 C3 . 1.377(3) no
C2 C7 . 1.388(3) no
C3 C4 . 1.391(3) no
C3 H3 . .94(3) no
C4 C5 . 1.390(4) no
C4 H4 . .98(3) no
C5 C6 . 1.394(4) no
C5 H5 . 1.03(3) no
C6 C7 . 1.384(3) no
C6 H6 . .91(2) no
C7 S1 . 1.769(2) no
S1 O2 . 1.4389(17) no
S1 O3 . 1.4395(16) no
N2 C8 . 1.335(3) no
N2 C19 . 1.357(3) no
C8 C9 . 1.403(3) no
C8 H8 . .99(2) no
C9 C10 . 1.364(4) no
C9 H9 . .91(3) no
C10 C11 . 1.411(3) no
C10 H10 . .95(2) no
C11 C19 . 1.413(3) no
C11 C12 . 1.435(3) no
C12 C13 . 1.343(4) no
C12 H12 . .93(3) no
C13 C14 . 1.443(3) no
C13 H13 . .95(3) no
C14 C18 . 1.407(3) no
C14 C15 . 1.409(3) no
C15 C16 . 1.365(3) no
C15 H15 . .97(3) no
C16 C17 . 1.401(3) no
C16 H16 . .91(3) no
C17 N3 . 1.331(3) no
C17 H17 . 1.02(3) no
N3 C18 . 1.367(2) no
C18 C19 . 1.446(3) no
N4 C20 . 1.333(3) no
N4 C31 . 1.365(3) no
C20 C21 . 1.403(4) no
C20 H20 . .97(2) no
C21 C22 . 1.372(4) no
C21 H21 . .97(3) no
C22 C23 . 1.409(4) no
C22 H22 . .98(3) no
C23 C31 . 1.411(3) no
C23 C24 . 1.438(3) no
C24 C25 . 1.349(4) no
C24 H24 . .83(3) no
C25 C26 . 1.429(3) no
C25 H25 . .94(3) no
C26 C27 . 1.412(3) no
C26 C30 . 1.416(3) no
C27 C28 . 1.361(4) no
C27 H27 . .91(2) no
C28 C29 . 1.403(3) no
C28 H28 . .95(2) no
C29 N5 . 1.334(3) no
C29 H29 . .89(3) no
N5 C30 . 1.363(3) no
C30 C31 . 1.441(3) no
N6 C32 . 1.370(3) yes
N6 S2 . 1.598(2) yes
C32 O5 . 1.228(3) no
C32 C33 . 1.514(3) no
C33 C38 . 1.384(3) no
C33 C34 . 1.392(3) no
C34 C35 . 1.391(3) no
C34 H34 . .95(2) no
C35 C36 . 1.387(3) no
C35 H35 . .93(3) no
C36 C37 . 1.404(3) no
C36 H36 . .93(3) no
C37 C38 . 1.381(3) no
C37 H37 . .91(2) no
C38 S2 . 1.773(2) no
S2 O6 . 1.4434(17) no
S2 O7 . 1.4604(16) no
O4 H4A . .89(3) yes
O4 H4B . .83(3) yes
